data_4350828
loop_
_publ_author_name
'Michael B\"ohme'
'Aleksej Jochim'
'Micha\/l Rams'
'Thomas Lohmiller'
'Stefan Suckert'
'Alexander Schnegg'
'Winfried Plass'
'Christian N\"ather'

_publ_contact_author 'Christian N\"ather'
_publ_contact_author_email cnaether@ac.uni-kiel.de
_publ_section_title
;
 Variation of the Chain Geometry in Isomeric 1D Co(NCS)2 Coordination
 Polymers and Their Influence on the Magnetic Properties
;
_journal_coden_ASTM INOCAJ
_journal_issue 8
_journal_name_full 'Inorganic Chemistry'
_journal_page_first 5325
_journal_page_last 5338
_journal_paper_doi 10.1021/acs.inorgchem.9b03357
_journal_volume 59
_journal_year 2020
_chemical_formula_moiety 'C12 H8 Cl2 Co N4 S2'
_chemical_formula_sum 'C12 H8 Cl2 Co N4 S2'
_chemical_formula_weight 402.17
_space_group_IT_number 2
_space_group_name_Hall '-P 1'
_space_group_name_H-M_alt 'P -1'
_symmetry_cell_setting triclinic
_symmetry_space_group_name_Hall '-P 1'
_symmetry_space_group_name_H-M 'P -1'
_atom_sites_solution_hydrogens geom
_atom_sites_solution_primary direct
_atom_sites_solution_secondary difmap
_audit_creation_method SHELXL-97
_cell_angle_alpha 73.445(5)
_cell_angle_beta 83.196(5)
_cell_angle_gamma 80.791(5)
_cell_formula_units_Z 2
_cell_length_a 8.0830(5)
_cell_length_b 9.3935(6)
_cell_length_c 10.7022(7)
_cell_measurement_temperature 293(2)
_cell_volume 766.59(9)
_computing_cell_refinement 'X-Area (STOE, 2008)'
_computing_data_collection 'X-Area (STOE, 2008)'
_computing_data_reduction 'X-Area (STOE, 2008)'
_computing_structure_refinement 'SHELXL-97 (Sheldrick, 2008)'
_computing_structure_solution 'SHELXS-97 (Sheldrick, 2008)'
_diffrn_ambient_temperature 293(2)
_diffrn_measured_fraction_theta_full 0.999
_diffrn_measured_fraction_theta_max 0.999
_diffrn_measurement_device_type 'STOE IPDS-2'
_diffrn_measurement_method 'Omega scans'
_diffrn_radiation_monochromator graphite
_diffrn_radiation_source 'fine-focus sealed tube'
_diffrn_radiation_type MoK\a
_diffrn_radiation_wavelength 0.71073
_diffrn_reflns_av_R_equivalents 0.0667
_diffrn_reflns_av_sigmaI/netI 0.0539
_diffrn_reflns_limit_h_max 10
_diffrn_reflns_limit_h_min -10
_diffrn_reflns_limit_k_max 12
_diffrn_reflns_limit_k_min -12
_diffrn_reflns_limit_l_max 14
_diffrn_reflns_limit_l_min -14
_diffrn_reflns_number 11964
_diffrn_reflns_theta_full 28.01
_diffrn_reflns_theta_max 28.01
_diffrn_reflns_theta_min 1.99
_exptl_absorpt_coefficient_mu 1.735
_exptl_absorpt_correction_T_max 0.8734
_exptl_absorpt_correction_T_min 0.7457
_exptl_absorpt_correction_type numerical
_exptl_absorpt_process_details 'X-Shape and X-Red 32 (STOE, 2008)'
_exptl_crystal_colour violet
_exptl_crystal_density_diffrn 1.742
_exptl_crystal_density_method 'not measured'
_exptl_crystal_description block
_exptl_crystal_F_000 402
_exptl_crystal_size_max 0.17
_exptl_crystal_size_mid 0.12
_exptl_crystal_size_min 0.08
_refine_diff_density_max 0.519
_refine_diff_density_min -0.423
_refine_diff_density_rms 0.081
_refine_ls_extinction_method none
_refine_ls_goodness_of_fit_ref 1.168
_refine_ls_hydrogen_treatment mixed
_refine_ls_matrix_type full
_refine_ls_number_parameters 193
_refine_ls_number_reflns 3704
_refine_ls_number_restraints 0
_refine_ls_restrained_S_all 1.168
_refine_ls_R_factor_all 0.0948
_refine_ls_R_factor_gt 0.0604
_refine_ls_shift/su_max 0.000
_refine_ls_shift/su_mean 0.000
_refine_ls_structure_factor_coef Fsqd
_refine_ls_weighting_details 'calc w=1/[\s^2^(Fo^2^)+(0.0251P)^2^+0.8054P] where P=(Fo^2^+2Fc^2^)/3'
_refine_ls_weighting_scheme calc
_refine_ls_wR_factor_gt 0.0890
_refine_ls_wR_factor_ref 0.0975
_reflns_number_gt 2672
_reflns_number_total 3704
_reflns_threshold_expression >2sigma(I)
_cod_data_source_file 3II.cif
_cod_data_source_block jw1347
_cod_original_cell_volume 766.59(8)
_cod_original_sg_symbol_H-M P-1
_cod_database_code 4350828

loop_
_symmetry_equiv_pos_as_xyz
'x, y, z'
'-x, -y, -z'

loop_
_atom_site_label
_atom_site_type_symbol
_atom_site_fract_x
_atom_site_fract_y
_atom_site_fract_z
_atom_site_U_iso_or_equiv
_atom_site_adp_type
_atom_site_occupancy
_atom_site_symmetry_multiplicity
_atom_site_calc_flag
_atom_site_refinement_flags
_atom_site_disorder_assembly
_atom_site_disorder_group
Co1 Co 0.5000 0.5000 0.5000 0.02418(18) Uani 1 2 d S . .
Co2 Co 1.0000 0.0000 0.5000 0.02302(18) Uani 1 2 d S . .
Cl1 Cl 0.23764(17) 0.38829(15) -0.02858(11) 0.0463(3) Uani 1 1 d . . .
Cl2 Cl 1.29507(17) -0.06187(17) 1.07166(11) 0.0516(3) Uani 1 1 d . . .
S1 S 0.70172(14) -0.02770(11) 0.61537(11) 0.0301(2) Uani 1 1 d . . .
S2 S 0.19979(13) 0.47211(11) 0.62065(10) 0.0277(2) Uani 1 1 d . . .
N1 N 0.5623(4) 0.2735(4) 0.5757(3) 0.0271(7) Uani 1 1 d . . .
N2 N 0.0372(5) 0.7678(4) 0.5436(3) 0.0280(7) Uani 1 1 d . . .
N11 N 0.4140(4) 0.4587(4) 0.3304(3) 0.0269(7) Uani 1 1 d . . .
N21 N 1.0964(4) -0.0176(4) 0.6844(3) 0.0277(7) Uani 1 1 d . . .
C1 C 0.6205(5) 0.1490(5) 0.5917(4) 0.0245(8) Uani 1 1 d . . .
C2 C 0.1028(5) 0.6449(4) 0.5753(4) 0.0229(8) Uani 1 1 d . . .
C11 C 0.2635(5) 0.5238(5) 0.2871(4) 0.0332(9) Uani 1 1 d . . .
H11 H 0.1967 0.5863 0.3320 0.040 Uiso 1 1 calc R . .
C12 C 0.2028(6) 0.5028(5) 0.1797(4) 0.0346(9) Uani 1 1 d . . .
H12 H 0.0969 0.5483 0.1536 0.041 Uiso 1 1 calc R . .
C13 C 0.3033(6) 0.4125(5) 0.1119(4) 0.0322(9) Uani 1 1 d . . .
C14 C 0.4567(6) 0.3428(5) 0.1550(4) 0.0349(9) Uani 1 1 d . . .
H14 H 0.5252 0.2802 0.1110 0.042 Uiso 1 1 calc R . .
C15 C 0.5074(5) 0.3674(4) 0.2651(4) 0.0312(8) Uani 1 1 d . . .
H15 H 0.6105 0.3187 0.2952 0.037 Uiso 1 1 calc R . .
C21 C 1.1985(5) 0.0754(5) 0.6971(4) 0.0320(9) Uani 1 1 d . . .
H31 H 1.2279 0.1498 0.6232 0.038 Uiso 1 1 calc R . .
C22 C 1.2633(6) 0.0681(5) 0.8134(4) 0.0349(9) Uani 1 1 d . . .
H32 H 1.3333 0.1357 0.8180 0.042 Uiso 1 1 calc R . .
C23 C 1.2195(5) -0.0438(5) 0.9223(4) 0.0348(9) Uani 1 1 d . . .
C24 C 1.1146(6) -0.1414(5) 0.9125(4) 0.0380(10) Uani 1 1 d . . .
H34 H 1.0838 -0.2169 0.9850 0.046 Uiso 1 1 calc R . .
C25 C 1.0565(6) -0.1244(5) 0.7925(4) 0.0334(9) Uani 1 1 d . . .
H35 H 0.9858 -0.1905 0.7859 0.040 Uiso 1 1 calc R . .

loop_
_atom_site_aniso_label
_atom_site_aniso_U_11
_atom_site_aniso_U_22
_atom_site_aniso_U_33
_atom_site_aniso_U_23
_atom_site_aniso_U_13
_atom_site_aniso_U_12
Co1 0.0239(4) 0.0215(4) 0.0267(4) -0.0073(3) -0.0042(3) 0.0013(3)
Co2 0.0244(4) 0.0182(4) 0.0255(4) -0.0056(3) -0.0024(3) -0.0003(3)
Cl1 0.0478(7) 0.0624(8) 0.0371(5) -0.0201(5) -0.0085(5) -0.0158(6)
Cl2 0.0469(7) 0.0773(9) 0.0321(5) -0.0147(5) -0.0121(5) -0.0062(6)
S1 0.0295(6) 0.0208(5) 0.0375(6) -0.0059(4) 0.0003(5) -0.0023(4)
S2 0.0269(6) 0.0212(5) 0.0313(5) -0.0038(4) -0.0005(4) 0.0000(4)
N1 0.0242(18) 0.0213(16) 0.0329(17) -0.0042(13) -0.0009(14) -0.0013(13)
N2 0.0282(18) 0.0234(16) 0.0318(17) -0.0084(13) 0.0016(14) -0.0025(13)
N11 0.0258(17) 0.0245(16) 0.0287(16) -0.0064(13) -0.0018(13) -0.0007(13)
N21 0.0306(18) 0.0209(15) 0.0306(16) -0.0062(13) -0.0015(14) -0.0025(13)
C1 0.022(2) 0.029(2) 0.0225(17) -0.0053(15) -0.0006(15) -0.0085(16)
C2 0.023(2) 0.0228(19) 0.0229(17) -0.0073(14) 0.0003(15) -0.0039(15)
C11 0.028(2) 0.039(2) 0.0300(19) -0.0103(17) -0.0027(16) 0.0046(17)
C12 0.027(2) 0.044(3) 0.029(2) -0.0055(18) -0.0068(17) -0.0012(18)
C13 0.036(2) 0.036(2) 0.0260(18) -0.0047(16) -0.0015(17) -0.0165(18)
C14 0.035(2) 0.035(2) 0.038(2) -0.0165(18) -0.0023(18) -0.0010(18)
C15 0.030(2) 0.029(2) 0.036(2) -0.0114(16) -0.0062(17) -0.0008(16)
C21 0.037(2) 0.032(2) 0.0279(19) -0.0072(16) -0.0016(17) -0.0103(18)
C22 0.035(2) 0.038(2) 0.035(2) -0.0146(18) -0.0047(18) -0.0072(19)
C23 0.030(2) 0.045(3) 0.030(2) -0.0139(18) -0.0069(17) 0.0032(18)
C24 0.037(2) 0.043(2) 0.030(2) -0.0026(18) -0.0028(18) -0.0064(19)
C25 0.034(2) 0.031(2) 0.033(2) -0.0033(16) -0.0044(17) -0.0063(17)

loop_
_atom_type_symbol
_atom_type_description
_atom_type_scat_dispersion_real
_atom_type_scat_dispersion_imag
_atom_type_scat_source
C C 0.0033 0.0016 'International Tables Vol C Tables 4.2.6.8 and 6.1.1.4'
H H 0.0000 0.0000 'International Tables Vol C Tables 4.2.6.8 and 6.1.1.4'
Cl Cl 0.1484 0.1585 'International Tables Vol C Tables 4.2.6.8 and 6.1.1.4'
Co Co 0.3494 0.9721 'International Tables Vol C Tables 4.2.6.8 and 6.1.1.4'
N N 0.0061 0.0033 'International Tables Vol C Tables 4.2.6.8 and 6.1.1.4'
S S 0.1246 0.1234 'International Tables Vol C Tables 4.2.6.8 and 6.1.1.4'

loop_
_geom_angle_atom_site_label_1
_geom_angle_atom_site_label_2
_geom_angle_atom_site_label_3
_geom_angle
_geom_angle_site_symmetry_1
_geom_angle_site_symmetry_3
N1 Co1 N1 180.0(2) . 2_666
N1 Co1 N11 89.42(13) . .
N1 Co1 N11 90.58(13) 2_666 .
N1 Co1 N11 90.59(13) . 2_666
N1 Co1 N11 89.41(13) 2_666 2_666
N11 Co1 N11 180.000(1) . 2_666
N1 Co1 S2 92.00(10) . 2_666
N1 Co1 S2 88.00(10) 2_666 2_666
N11 Co1 S2 90.33(9) . 2_666
N11 Co1 S2 89.67(9) 2_666 2_666
N1 Co1 S2 88.00(10) . .
N1 Co1 S2 92.00(10) 2_666 .
N11 Co1 S2 89.67(9) . .
N11 Co1 S2 90.33(9) 2_666 .
S2 Co1 S2 180.0 2_666 .
N2 Co2 N2 180.0(2) 1_645 2_666
N2 Co2 N21 88.70(13) 1_645 .
N2 Co2 N21 91.30(13) 2_666 .
N2 Co2 N21 91.30(13) 1_645 2_756
N2 Co2 N21 88.70(13) 2_666 2_756
N21 Co2 N21 180.0 . 2_756
N2 Co2 S1 93.79(10) 1_645 2_756
N2 Co2 S1 86.21(10) 2_666 2_756
N21 Co2 S1 89.79(10) . 2_756
N21 Co2 S1 90.21(10) 2_756 2_756
N2 Co2 S1 86.21(10) 1_645 .
N2 Co2 S1 93.79(10) 2_666 .
N21 Co2 S1 90.21(10) . .
N21 Co2 S1 89.79(10) 2_756 .
S1 Co2 S1 180.00(2) 2_756 .
C1 S1 Co2 100.88(15) . .
C2 S2 Co1 102.09(15) . .
C1 N1 Co1 164.2(3) . .
C2 N2 Co2 160.3(3) . 1_465
C11 N11 C15 117.3(3) . .
C11 N11 Co1 120.8(3) . .
C15 N11 Co1 121.9(3) . .
C21 N21 C25 116.7(3) . .
C21 N21 Co2 122.3(3) . .
C25 N21 Co2 121.0(3) . .
N1 C1 S1 179.5(4) . .
N2 C2 S2 178.6(4) . .
N11 C11 C12 123.4(4) . .
N11 C11 H11 118.3 . .
C12 C11 H11 118.3 . .
C11 C12 C13 118.2(4) . .
C11 C12 H12 120.9 . .
C13 C12 H12 120.9 . .
C14 C13 C12 119.7(4) . .
C14 C13 Cl1 120.0(3) . .
C12 C13 Cl1 120.3(3) . .
C13 C14 C15 118.7(4) . .
C13 C14 H14 120.7 . .
C15 C14 H14 120.7 . .
N11 C15 C14 122.7(4) . .
N11 C15 H15 118.6 . .
C14 C15 H15 118.6 . .
N21 C21 C22 124.2(4) . .
N21 C21 H31 117.9 . .
C22 C21 H31 117.9 . .
C23 C22 C21 117.2(4) . .
C23 C22 H32 121.4 . .
C21 C22 H32 121.4 . .
C24 C23 C22 119.9(4) . .
C24 C23 Cl2 119.6(3) . .
C22 C23 Cl2 120.5(3) . .
C23 C24 C25 118.3(4) . .
C23 C24 H34 120.8 . .
C25 C24 H34 120.8 . .
N21 C25 C24 123.6(4) . .
N21 C25 H35 118.2 . .
C24 C25 H35 118.2 . .

loop_
_geom_bond_atom_site_label_1
_geom_bond_atom_site_label_2
_geom_bond_distance
_geom_bond_site_symmetry_2
Co1 N1 2.051(3) .
Co1 N1 2.051(3) 2_666
Co1 N11 2.171(3) .
Co1 N11 2.171(3) 2_666
Co1 S2 2.6254(11) 2_666
Co1 S2 2.6254(11) .
Co2 N2 2.075(3) 1_645
Co2 N2 2.075(3) 2_666
Co2 N21 2.160(3) .
Co2 N21 2.160(3) 2_756
Co2 S1 2.5918(11) 2_756
Co2 S1 2.5918(11) .
Cl1 C13 1.736(4) .
Cl2 C23 1.732(4) .
S1 C1 1.644(4) .
S2 C2 1.649(4) .
N1 C1 1.161(5) .
N2 C2 1.163(5) .
N2 Co2 2.075(3) 1_465
N11 C11 1.343(5) .
N11 C15 1.343(5) .
N21 C21 1.337(5) .
N21 C25 1.342(5) .
C11 C12 1.376(5) .
C11 H11 0.9300 .
C12 C13 1.376(6) .
C12 H12 0.9300 .
C13 C14 1.373(6) .
C14 C15 1.382(5) .
C14 H14 0.9300 .
C15 H15 0.9300 .
C21 C22 1.387(5) .
C21 H31 0.9300 .
C22 C23 1.383(6) .
C22 H32 0.9300 .
C23 C24 1.377(6) .
C24 C25 1.378(6) .
C24 H34 0.9300 .
C25 H35 0.9300 .

loop_
_geom_torsion_atom_site_label_1
_geom_torsion_atom_site_label_2
_geom_torsion_atom_site_label_3
_geom_torsion_atom_site_label_4
_geom_torsion
_geom_torsion_site_symmetry_1
_geom_torsion_site_symmetry_2
_geom_torsion_site_symmetry_3
_geom_torsion_site_symmetry_4
N2 Co2 S1 C1 -176.55(17) 1_645 . . .
N2 Co2 S1 C1 3.45(17) 2_666 . . .
N21 Co2 S1 C1 94.76(16) . . . .
N21 Co2 S1 C1 -85.24(16) 2_756 . . .
S1 Co2 S1 C1 -23(100) 2_756 . . .
N1 Co1 S2 C2 -178.08(16) . . . .
N1 Co1 S2 C2 1.92(16) 2_666 . . .
N11 Co1 S2 C2 -88.65(16) . . . .
N11 Co1 S2 C2 91.35(16) 2_666 . . .
S2 Co1 S2 C2 -66(100) 2_666 . . .
N1 Co1 N1 C1 126(100) 2_666 . . .
N11 Co1 N1 C1 58.2(11) . . . .
N11 Co1 N1 C1 -121.8(11) 2_666 . . .
S2 Co1 N1 C1 -32.1(11) 2_666 . . .
S2 Co1 N1 C1 147.9(11) . . . .
N1 Co1 N11 C11 131.3(3) . . . .
N1 Co1 N11 C11 -48.7(3) 2_666 . . .
N11 Co1 N11 C11 -26(100) 2_666 . . .
S2 Co1 N11 C11 -136.7(3) 2_666 . . .
S2 Co1 N11 C11 43.3(3) . . . .
N1 Co1 N11 C15 -48.4(3) . . . .
N1 Co1 N11 C15 131.6(3) 2_666 . . .
N11 Co1 N11 C15 154(100) 2_666 . . .
S2 Co1 N11 C15 43.6(3) 2_666 . . .
S2 Co1 N11 C15 -136.4(3) . . . .
N2 Co2 N21 C21 139.8(3) 1_645 . . .
N2 Co2 N21 C21 -40.2(3) 2_666 . . .
N21 Co2 N21 C21 -50(100) 2_756 . . .
S1 Co2 N21 C21 46.0(3) 2_756 . . .
S1 Co2 N21 C21 -134.0(3) . . . .
N2 Co2 N21 C25 -39.8(3) 1_645 . . .
N2 Co2 N21 C25 140.2(3) 2_666 . . .
N21 Co2 N21 C25 131(100) 2_756 . . .
S1 Co2 N21 C25 -133.6(3) 2_756 . . .
S1 Co2 N21 C25 46.4(3) . . . .
Co1 N1 C1 S1 -163(50) . . . .
Co2 S1 C1 N1 -163(100) . . . .
Co2 N2 C2 S2 -2(16) 1_465 . . .
Co1 S2 C2 N2 -40(15) . . . .
C15 N11 C11 C12 -0.8(6) . . . .
Co1 N11 C11 C12 179.5(3) . . . .
N11 C11 C12 C13 -1.2(7) . . . .
C11 C12 C13 C14 2.2(6) . . . .
C11 C12 C13 Cl1 -177.2(3) . . . .
C12 C13 C14 C15 -1.0(6) . . . .
Cl1 C13 C14 C15 178.3(3) . . . .
C11 N11 C15 C14 2.1(6) . . . .
Co1 N11 C15 C14 -178.3(3) . . . .
C13 C14 C15 N11 -1.2(7) . . . .
C25 N21 C21 C22 -0.3(7) . . . .
Co2 N21 C21 C22 -179.9(3) . . . .
N21 C21 C22 C23 0.5(7) . . . .
C21 C22 C23 C24 -0.5(7) . . . .
C21 C22 C23 Cl2 179.8(3) . . . .
C22 C23 C24 C25 0.3(7) . . . .
Cl2 C23 C24 C25 -180.0(4) . . . .
C21 N21 C25 C24 0.1(7) . . . .
Co2 N21 C25 C24 179.7(4) . . . .
C23 C24 C25 N21 -0.1(7) . . . .
